data_7236588
loop_
_publ_author_name
'Li, Yusen'
'Liu, Mingxuan'
'Chen, Long'

_publ_section_title
;
 Polyoxometalate built-in conjugated microporous polymers for
 visible-light heterogeneous photocatalysis
;
_journal_issue 26
_journal_name_full 'Journal of Materials Chemistry A'
_journal_page_first 13757
_journal_paper_doi 10.1039/C7TA03776G
_journal_volume 5
_journal_year 2017
_chemical_formula_moiety 'C22 H20 Br4 Mn Mo6 N2 O26, 3(C16 H36 N), 2(C2 H3 N)'
_chemical_formula_sum 'C74 H134 Br4 Mn Mo6 N7 O26'
_chemical_formula_weight 2488.09
_space_group_crystal_system monoclinic
_space_group_IT_number 15
_space_group_name_Hall '-C 2yc'
_space_group_name_H-M_alt 'C 1 2/c 1'
_atom_sites_solution_hydrogens mixed
_atom_sites_solution_primary direct
_audit_creation_date 2017-01-06
_audit_creation_method
;
Olex2 1.2
(compiled 2017.01.04 svn.r3372 for OlexSys, GUI svn.r5289)
;
_audit_update_record
;
2017-01-06 deposited with the CCDC.
2017-06-05 downloaded from the CCDC.
;
_cell_angle_alpha 90
_cell_angle_beta 127.042(3)
_cell_angle_gamma 90
_cell_formula_units_Z 4
_cell_length_a 34.284(5)
_cell_length_b 14.7645(18)
_cell_length_c 24.392(4)
_cell_measurement_reflns_used 8062
_cell_measurement_temperature 113(2)
_cell_measurement_theta_max 27.5
_cell_measurement_theta_min 3.0
_cell_volume 9855(3)
_computing_cell_refinement 'CrystalClear-SM Expert 2.1 b42 (Rigaku, 2015)'
_computing_data_collection CrystalClear
_computing_data_reduction CrystalClear
_computing_molecular_graphics 'Olex2 (Dolomanov et al., 2009)'
_computing_publication_material 'Olex2 (Dolomanov et al., 2009)'
_computing_structure_refinement 'ShelXL (Sheldrick, 2015)'
_computing_structure_solution 'ShelXS (Sheldrick, 2008)'
_diffrn_ambient_temperature 113.15
_diffrn_detector PILT
_diffrn_measured_fraction_theta_full 0.997
_diffrn_measured_fraction_theta_max 0.997
_diffrn_measurement_device_type 'Rigaku Xtalab p200'
_diffrn_measurement_method '\w scans'
_diffrn_radiation_monochromator confocal
_diffrn_radiation_type MoK\a
_diffrn_radiation_wavelength 0.71073
_diffrn_reflns_av_R_equivalents 0.0593
_diffrn_reflns_av_unetI/netI 0.0500
_diffrn_reflns_Laue_measured_fraction_full 0.997
_diffrn_reflns_Laue_measured_fraction_max 0.997
_diffrn_reflns_limit_h_max 40
_diffrn_reflns_limit_h_min -39
_diffrn_reflns_limit_k_max 17
_diffrn_reflns_limit_k_min -17
_diffrn_reflns_limit_l_max 29
_diffrn_reflns_limit_l_min -27
_diffrn_reflns_number 41881
_diffrn_reflns_point_group_measured_fraction_full 0.997
_diffrn_reflns_point_group_measured_fraction_max 0.997
_diffrn_reflns_theta_full 25.020
_diffrn_reflns_theta_max 25.020
_diffrn_reflns_theta_min 3.008
_diffrn_standards_decay_% 0
_diffrn_standards_interval_count 0
_diffrn_standards_number 0
_exptl_absorpt_coefficient_mu 2.555
_exptl_absorpt_correction_type multi-scan
_exptl_absorpt_process_details Crystalclear
_exptl_crystal_colour Colorless
_exptl_crystal_density_diffrn 1.677
_exptl_crystal_density_method "'not measured'"
_exptl_crystal_description Prism
_exptl_crystal_F_000 5008
_exptl_crystal_size_max 0.2
_exptl_crystal_size_mid 0.18
_exptl_crystal_size_min 0.12
_exptl_transmission_factor_max 1.000
_exptl_transmission_factor_min 0.848
_refine_diff_density_max 1.181
_refine_diff_density_min -2.594
_refine_diff_density_rms 0.168
_refine_ls_extinction_method none
_refine_ls_goodness_of_fit_ref 1.091
_refine_ls_hydrogen_treatment mixed
_refine_ls_matrix_type full
_refine_ls_number_parameters 629
_refine_ls_number_reflns 8679
_refine_ls_number_restraints 271
_refine_ls_restrained_S_all 1.078
_refine_ls_R_factor_all 0.0929
_refine_ls_R_factor_gt 0.0625
_refine_ls_shift/su_max 0.004
_refine_ls_shift/su_mean 0.000
_refine_ls_structure_factor_coef Fsqd
_refine_ls_weighting_details 'w=1/[\s^2^(Fo^2^)+(0.0682P)^2^+229.6790P] where P=(Fo^2^+2Fc^2^)/3'
_refine_ls_weighting_scheme calc
_refine_ls_wR_factor_gt 0.1579
_refine_ls_wR_factor_ref 0.1800
_reflns_Friedel_coverage 0.000
_reflns_number_gt 6393
_reflns_number_total 8679
_reflns_threshold_expression 'I > 2\s(I)'
_cod_data_source_file c7ta03776g2.cif
_cod_data_source_block shelx
_cod_database_code 7236588
_shelx_shelxl_version_number 2014/8
_shelx_space_group_comment
;
The symmetry employed for this shelxl refinement is uniquely defined
by the following loop, which should always be used as a source of
symmetry information in preference to the above space-group names.
They are only intended as comments.
;
_shelx_estimated_absorpt_t_max 0.749
_shelx_estimated_absorpt_t_min 0.629
_olex2_refinement_description
;
1. Fixed Uiso
 At 1.2 times of:
  All C(H) groups, All C(H,H) groups, All C(H,H,H,H) groups, All N(H) groups
 At 1.5 times of:
  All C(H,H,H) groups
2. Restrained distances
 N1-H1
 0.9 with sigma of 0.01
 C33-C34 = C33-C34' = C34-C35 = C34'-C35'
 1.54 with sigma of 0.01
 C12-C13 = C12-C13' = C13-C14 = C13'-C14' = C14-C15 = C14'-C15'
 1.54 with sigma of 0.01
 C28-C29 = C28-C29' = C29-C30 = C29'-C30' = C30-C31 = C30'-C31'
 1.54 with sigma of 0.01
 C29'-C31' = C29-C31
 2.52 with sigma of 0.01
3. Uiso/Uaniso restraints and constraints
C34 \\sim C35 \\sim C34' \\sim C35': within 2A with sigma of 0.01 and sigma for
terminal atoms of 0.02
C13 \\sim C14 \\sim C15 \\sim C13' \\sim C14' \\sim C15': within 2A with sigma
of 0.01 and sigma for terminal atoms of 0.02
C29 \\sim C30 \\sim C31 \\sim C29' \\sim C30' \\sim C31': within 2A with sigma
of 0.01 and sigma for terminal atoms of 0.02
Uanis(C34) \\sim Ueq, Uanis(C35) \\sim Ueq, Uanis(C34') \\sim Ueq, Uanis(C35')
\\sim Ueq: with sigma of 0.01 and sigma for terminal atoms of 0.02
Uanis(C13) \\sim Ueq, Uanis(C14) \\sim Ueq, Uanis(C15) \\sim Ueq, Uanis(C13')
\\sim Ueq, Uanis(C14') \\sim Ueq, Uanis(C15') \\sim Ueq: with sigma of 0.01 and
sigma for terminal atoms of 0.02
Uanis(C29) \\sim Ueq, Uanis(C30) \\sim Ueq, Uanis(C31) \\sim Ueq, Uanis(C29')
\\sim Ueq, Uanis(C30') \\sim Ueq, Uanis(C31') \\sim Ueq: with sigma of 0.01 and
sigma for terminal atoms of 0.02
4. Others
 Fixed Sof: H12A(0.5) H12B(0.5) H12C(0.5) H12D(0.5) C13(0.5) H13A(0.5)
 H13B(0.5) C14(0.5) H14A(0.5) H14B(0.5) C15(0.5) H15A(0.5) H15B(0.5) H15C(0.5)
 C13'(0.5) H13C(0.5) H13D(0.5) C14'(0.5) H14C(0.5) H14D(0.5) C15'(0.5)
 H15D(0.5) H15E(0.5) H15F(0.5) H22A(0.5) H22B(0.5) H22C(0.5) H22D(0.5) C23(0.5)
 H23A(0.5) H23B(0.5) H23C(0.5) C23'(0.5) H23D(0.5) H23E(0.5) H23F(0.5)
 H28A(0.5) H28B(0.5) H28C(0.5) H28D(0.5) C29(0.5) H29A(0.5) H29B(0.5) C30(0.5)
 H30A(0.5) H30B(0.5) C31(0.5) H31A(0.5) H31B(0.5) H31C(0.5) C29'(0.5) H29C(0.5)
 H29D(0.5) C30'(0.5) H30C(0.5) H30D(0.5) C31'(0.5) H31D(0.5) H31E(0.5)
 H31F(0.5) H33A(0.5) H33B(0.5) H33C(0.5) H33D(0.5) C34(0.5) H34A(0.5) H34B(0.5)
 C35(0.5) H35A(0.5) H35B(0.5) H35C(0.5) C34'(0.5) H34C(0.5) H34D(0.5) C35'(0.5)
 H35D(0.5) H35E(0.5) H35F(0.5)
5.a Secondary CH2 refined with riding coordinates:
 C9(H9A,H9B), C10(H10A,H10B), C11(H11A,H11B), C12(H12A,H12B), C12(H12C,H12D),
 C13(H13A,H13B), C14(H14A,H14B), C13'(H13C,H13D), C14'(H14C,H14D), C16(H16A,
 H16B), C17(H17A,H17B), C18(H18A,H18B), C20(H20A,H20B), C21(H21A,H21B),
 C22(H22A,H22B), C22(H22C,H22D), C24(H24A,H24B), C25(H25A,H25B), C26(H26A,H26B),
  C28(H28A,H28B), C28(H28C,H28D), C29(H29A,H29B), C30(H30A,H30B), C29'(H29C,
 H29D), C30'(H30C,H30D), C32(H32A,H32B), C33(H33A,H33B), C33(H33C,H33D),
 C34(H34A,H34B), C34'(H34C,H34D)
5.b Aromatic/amide H refined with riding coordinates:
 C3(H3), C5(H5), C7(H7)
5.c Idealised Me refined as rotating group:
 C15(H15A,H15B,H15C), C15'(H15D,H15E,H15F), C19(H19A,H19B,H19C), C23(H23A,H23B,
 H23C), C23'(H23D,H23E,H23F), C27(H27A,H27B,H27C), C31(H31A,H31B,H31C),
 C31'(H31D,H31E,H31F), C35(H35A,H35B,H35C), C35'(H35D,H35E,H35F), C37(H37A,H37B,
 H37C)
;
_olex2_submission_special_instructions 'No special instructions were received'

loop_
_space_group_symop_operation_xyz
'x, y, z'
'-x, y, -z+1/2'
'x+1/2, y+1/2, z'
'-x+1/2, y+1/2, -z+1/2'
'-x, -y, -z'
'x, -y, z-1/2'
'-x+1/2, -y+1/2, -z'
'x+1/2, -y+1/2, z-1/2'

loop_
_atom_site_label
_atom_site_type_symbol
_atom_site_fract_x
_atom_site_fract_y
_atom_site_fract_z
_atom_site_U_iso_or_equiv
_atom_site_adp_type
_atom_site_occupancy
_atom_site_site_symmetry_order
_atom_site_calc_flag
_atom_site_refinement_flags_posn
_atom_site_refinement_flags_adp
_atom_site_refinement_flags_occupancy
_atom_site_disorder_assembly
_atom_site_disorder_group
Mo1 Mo 0.26485(3) 0.71389(5) 0.87710(4) 0.0237(2) Uani 1 1 d . . . . .
Mn1 Mn 0.2500 0.7500 1.0000 0.0151(3) Uani 1 2 d S T P . .
Mo2 Mo 0.17636(2) 0.60441(5) 0.87098(3) 0.02079(19) Uani 1 1 d . . . . .
Mo3 Mo 0.16136(3) 0.64312(5) 0.99338(3) 0.02201(19) Uani 1 1 d . . . . .
Br1 Br 0.10027(6) 1.33211(9) 0.79228(8) 0.0771(4) Uani 1 1 d . . . . .
Br2 Br -0.05454(7) 1.10244(14) 0.59149(8) 0.1046(6) Uani 1 1 d . . . . .
O1 O 0.2243(2) 0.7390(4) 0.7920(3) 0.0340(15) Uani 1 1 d . . . . .
O O 0.0748(3) 0.9056(5) 0.8145(4) 0.060(2) Uani 1 1 d . . . . .
O2 O 0.3138(2) 0.6684(4) 0.8863(3) 0.0333(15) Uani 1 1 d . . . . .
O3 O 0.2375(2) 0.6050(4) 0.8846(3) 0.0223(12) Uani 1 1 d . . . . .
O4 O 0.20710(19) 0.7523(4) 0.8978(3) 0.0217(12) Uani 1 1 d . . . . .
O5 O 0.1358(2) 0.6250(4) 0.7852(3) 0.0335(15) Uani 1 1 d . . . . .
O6 O 0.1722(2) 0.4917(4) 0.8803(3) 0.0334(14) Uani 1 1 d . . . . .
O7 O 0.23041(18) 0.6249(4) 0.9925(3) 0.0190(11) Uani 1 1 d . . . . .
O8 O 0.14034(19) 0.6546(4) 0.9007(3) 0.0234(12) Uani 1 1 d . . . . .
O9 O 0.1943(2) 0.7854(4) 1.0027(3) 0.0215(12) Uani 1 1 d . . . . .
O10 O 0.1121(2) 0.6888(5) 0.9833(3) 0.0342(15) Uani 1 1 d . . . . .
O11 O 0.21377(19) 0.6656(4) 1.0885(3) 0.0233(12) Uani 1 1 d . . . . .
O12 O 0.1575(2) 0.5290(4) 1.0013(3) 0.0335(14) Uani 1 1 d . . . . .
N1 N 0.1486(3) 0.9763(5) 0.8769(4) 0.0290(16) Uani 1 1 d D . . . .
H1 H 0.162(3) 1.030(3) 0.880(5) 0.035 Uiso 1 1 d DR . . . .
N2 N 0.1865(4) 0.4733(6) 0.6959(5) 0.051(2) Uani 1 1 d . . . . .
N3 N 1.0000 0.6450(13) 0.7500 0.112(8) Uani 1 2 d S T P I .
N4 N 0.2826(5) 0.3457(8) 1.0701(7) 0.092(4) Uani 1 1 d . . . . .
C1 C 0.0996(4) 0.9727(7) 0.8270(5) 0.043(2) Uani 1 1 d . . . . .
C2 C 0.0761(4) 1.0566(7) 0.7852(6) 0.046(3) Uani 1 1 d . . . . .
C3 C 0.0309(4) 1.0450(8) 0.7217(6) 0.057(3) Uani 1 1 d . . . . .
H3 H 0.0163 0.9867 0.7073 0.068 Uiso 1 1 calc R . . . .
C4 C 0.0076(5) 1.1192(10) 0.6804(7) 0.072(4) Uani 1 1 d . . . . .
C5 C 0.0269(5) 1.2052(10) 0.7001(8) 0.077(4) Uani 1 1 d . . . . .
H5 H 0.0103 1.2560 0.6710 0.093 Uiso 1 1 calc R . . . .
C6 C 0.0708(5) 1.2144(9) 0.7627(7) 0.063(3) Uani 1 1 d . . . . .
C7 C 0.0953(5) 1.1422(8) 0.8047(6) 0.057(3) Uani 1 1 d . . . . .
H7 H 0.1260 1.1512 0.8481 0.068 Uiso 1 1 calc R . . . .
C8 C 0.1803(3) 0.8971(5) 0.9169(4) 0.0234(18) Uani 1 1 d . . . . .
C9 C 0.1753(3) 0.8301(6) 0.8654(4) 0.0250(18) Uani 1 1 d . . . . .
H9A H 0.1410 0.8091 0.8344 0.030 Uiso 1 1 calc R . . . .
H9B H 0.1829 0.8616 0.8370 0.030 Uiso 1 1 calc R . . . .
C10 C 0.1640(3) 0.8592(6) 0.9591(4) 0.0269(19) Uani 1 1 d . . . . .
H10A H 0.1652 0.9083 0.9878 0.032 Uiso 1 1 calc R . . . .
H10B H 0.1297 0.8382 0.9274 0.032 Uiso 1 1 calc R . . . .
C11 C 0.2319(3) 0.9390(5) 0.9638(4) 0.0227(17) Uani 1 1 d . . . . .
H11A H 0.2393 0.9688 0.9347 0.027 Uiso 1 1 calc R . . . .
H11B H 0.2320 0.9864 0.9926 0.027 Uiso 1 1 calc R . . . .
C12 C 0.1514(5) 0.4036(9) 0.6436(7) 0.066(4) Uani 1 1 d D . . . .
H12A H 0.1675 0.3436 0.6581 0.079 Uiso 0.5 1 calc R . . A 1
H12B H 0.1447 0.4184 0.5991 0.079 Uiso 0.5 1 calc R . . A 1
H12C H 0.1707 0.3506 0.6478 0.079 Uiso 0.5 1 calc R . . B 2
H12D H 0.1358 0.4297 0.5973 0.079 Uiso 0.5 1 calc R . . B 2
C13 C 0.1022(8) 0.397(2) 0.6325(18) 0.079(5) Uani 0.5 1 d D U . C 1
H13A H 0.0811 0.4496 0.6070 0.095 Uiso 0.5 1 calc R . . C 1
H13B H 0.1071 0.3912 0.6767 0.095 Uiso 0.5 1 calc R . . C 1
C14 C 0.0803(13) 0.309(2) 0.5897(19) 0.086(5) Uani 0.5 1 d D U . C 1
H14A H 0.0639 0.3243 0.5408 0.104 Uiso 0.5 1 calc R . . C 1
H14B H 0.1075 0.2671 0.6039 0.104 Uiso 0.5 1 calc R . . C 1
C15 C 0.0437(13) 0.258(3) 0.595(2) 0.120(8) Uani 0.5 1 d D U . C 1
H15A H 0.0163 0.2371 0.5496 0.180 Uiso 0.5 1 calc GR . . C 1
H15B H 0.0315 0.2994 0.6134 0.180 Uiso 0.5 1 calc GR . . C 1
H15C H 0.0599 0.2065 0.6261 0.180 Uiso 0.5 1 calc GR . . C 1
C13' C 0.1107(8) 0.369(2) 0.6472(15) 0.080(5) Uani 0.5 1 d D U . C 2
H13C H 0.0991 0.4203 0.6602 0.096 Uiso 0.5 1 calc R . . C 2
H13D H 0.1246 0.3230 0.6839 0.096 Uiso 0.5 1 calc R . . C 2
C14' C 0.0663(10) 0.3274(18) 0.5792(15) 0.083(5) Uani 0.5 1 d D U . C 2
H14C H 0.0345 0.3380 0.5708 0.099 Uiso 0.5 1 calc R . . C 2
H14D H 0.0646 0.3428 0.5384 0.099 Uiso 0.5 1 calc R . . C 2
C15' C 0.0889(12) 0.2337(19) 0.6103(16) 0.089(7) Uani 0.5 1 d D U . C 2
H15D H 0.0627 0.1889 0.5927 0.133 Uiso 0.5 1 calc GR . . C 2
H15E H 0.1083 0.2368 0.6605 0.133 Uiso 0.5 1 calc GR . . C 2
H15F H 0.1100 0.2158 0.5976 0.133 Uiso 0.5 1 calc GR . . C 2
C16 C 0.2058(5) 0.4439(8) 0.7678(6) 0.059(3) Uani 1 1 d . . . . .
H16A H 0.1778 0.4378 0.7695 0.071 Uiso 1 1 calc R . . . .
H16B H 0.2271 0.4926 0.8002 0.071 Uiso 1 1 calc R . . . .
C17 C 0.2348(7) 0.3549(9) 0.7932(7) 0.087(5) Uani 1 1 d . . . . .
H17A H 0.2132 0.3045 0.7634 0.105 Uiso 1 1 calc R . . . .
H17B H 0.2621 0.3588 0.7898 0.105 Uiso 1 1 calc R . . . .
C18 C 0.2546(8) 0.3354(10) 0.8658(9) 0.097(6) Uani 1 1 d . . . . .
H18A H 0.2670 0.2724 0.8772 0.117 Uiso 1 1 calc R . . . .
H18B H 0.2278 0.3401 0.8702 0.117 Uiso 1 1 calc R . . . .
C19 C 0.2954(8) 0.3989(11) 0.9169(9) 0.119(8) Uani 1 1 d . . . . .
H19A H 0.2824 0.4604 0.9098 0.178 Uiso 1 1 calc GR . . . .
H19B H 0.3209 0.3984 0.9103 0.178 Uiso 1 1 calc GR . . . .
H19C H 0.3093 0.3790 0.9637 0.178 Uiso 1 1 calc GR . . . .
C20 C 0.2273(4) 0.4845(8) 0.6896(6) 0.050(3) Uani 1 1 d . . . . .
H20A H 0.2128 0.5001 0.6414 0.060 Uiso 1 1 calc R . . . .
H20B H 0.2440 0.4255 0.6997 0.060 Uiso 1 1 calc R . . . .
C21 C 0.2651(5) 0.5552(9) 0.7356(6) 0.062(3) Uani 1 1 d . . . . .
H21A H 0.2765 0.5462 0.7834 0.075 Uiso 1 1 calc R . . . .
H21B H 0.2503 0.6162 0.7205 0.075 Uiso 1 1 calc R . . . .
C22 C 0.3084(6) 0.5490(11) 0.7333(8) 0.076(4) Uani 1 1 d . . . . .
H22A H 0.2966 0.5329 0.6862 0.092 Uiso 0.5 1 calc R . . D 1
H22B H 0.3247 0.6087 0.7448 0.092 Uiso 0.5 1 calc R . . D 1
H22C H 0.3223 0.4872 0.7474 0.092 Uiso 0.5 1 calc R . . E 2
H22D H 0.2965 0.5579 0.6853 0.092 Uiso 0.5 1 calc R . . E 2
C23 C 0.3427(11) 0.483(2) 0.7803(15) 0.084(10) Uani 0.5 1 d . . . F 1
H23A H 0.3548 0.4991 0.8270 0.126 Uiso 0.5 1 calc GR . . F 1
H23B H 0.3701 0.4804 0.7777 0.126 Uiso 0.5 1 calc GR . . F 1
H23C H 0.3268 0.4234 0.7684 0.126 Uiso 0.5 1 calc GR . . F 1
C23' C 0.3461(14) 0.613(3) 0.776(2) 0.14(2) Uani 0.5 1 d . . . F 2
H23D H 0.3316 0.6724 0.7705 0.215 Uiso 0.5 1 calc GR . . F 2
H23E H 0.3678 0.6164 0.7623 0.215 Uiso 0.5 1 calc GR . . F 2
H23F H 0.3649 0.5935 0.8238 0.215 Uiso 0.5 1 calc GR . . F 2
C24 C 0.1607(5) 0.5624(8) 0.6843(6) 0.059(3) Uani 1 1 d . . . . .
H24A H 0.1839 0.6040 0.7223 0.071 Uiso 1 1 calc R . . . .
H24B H 0.1333 0.5516 0.6867 0.071 Uiso 1 1 calc R . . . .
C25 C 0.1408(6) 0.6093(10) 0.6166(6) 0.074(4) Uani 1 1 d . . . . .
H25A H 0.1680 0.6225 0.6140 0.088 Uiso 1 1 calc R . . . .
H25B H 0.1175 0.5687 0.5780 0.088 Uiso 1 1 calc R . . . .
C26 C 0.1156(7) 0.6958(13) 0.6103(8) 0.104(6) Uani 1 1 d . . . . .
H26A H 0.0889 0.6817 0.6137 0.125 Uiso 1 1 calc R . . . .
H26B H 0.1392 0.7354 0.6496 0.125 Uiso 1 1 calc R . . . .
C27 C 0.0953(8) 0.7455(15) 0.5472(10) 0.127(7) Uani 1 1 d . . . . .
H27A H 0.0738 0.7056 0.5078 0.191 Uiso 1 1 calc GR . . . .
H27B H 0.1218 0.7673 0.5462 0.191 Uiso 1 1 calc GR . . . .
H27C H 0.0764 0.7972 0.5450 0.191 Uiso 1 1 calc GR . . . .
C28 C 0.9689(5) 0.5865(13) 0.6843(10) 0.132(9) Uani 1 1 d D . . . .
H28A H 0.9396 0.5632 0.6786 0.158 Uiso 0.5 1 calc R . . G 1
H28B H 0.9581 0.6230 0.6433 0.158 Uiso 0.5 1 calc R . . G 1
H28C H 0.9401 0.6223 0.6481 0.158 Uiso 0.5 1 calc R . . H 2
H28D H 0.9566 0.5331 0.6942 0.158 Uiso 0.5 1 calc R . . H 2
C29 C 1.0012(9) 0.5081(18) 0.6927(16) 0.111(7) Uani 0.5 1 d D U . I 1
H29A H 1.0072 0.4642 0.7277 0.133 Uiso 0.5 1 calc R . . I 1
H29B H 1.0329 0.5299 0.7051 0.133 Uiso 0.5 1 calc R . . I 1
C30 C 0.9693(13) 0.467(2) 0.6201(15) 0.110(7) Uani 0.5 1 d D U . I 1
H30A H 0.9903 0.4417 0.6086 0.132 Uiso 0.5 1 calc R . . I 1
H30B H 0.9484 0.5147 0.5861 0.132 Uiso 0.5 1 calc R . . I 1
C31 C 0.9371(15) 0.392(3) 0.618(2) 0.136(10) Uani 0.5 1 d D U . I 1
H31A H 0.9490 0.3767 0.6645 0.205 Uiso 0.5 1 calc GR . . I 1
H31B H 0.9387 0.3378 0.5956 0.205 Uiso 0.5 1 calc GR . . I 1
H31C H 0.9032 0.4128 0.5912 0.205 Uiso 0.5 1 calc GR . . I 1
C29' C 0.9966(11) 0.553(2) 0.6558(17) 0.107(7) Uani 0.5 1 d D U . I 2
H29C H 1.0113 0.6072 0.6506 0.128 Uiso 0.5 1 calc R . . I 2
H29D H 1.0241 0.5150 0.6918 0.128 Uiso 0.5 1 calc R . . I 2
C30' C 0.9699(12) 0.499(2) 0.5875(14) 0.102(7) Uani 0.5 1 d D U . I 2
H30C H 0.9437 0.5369 0.5490 0.123 Uiso 0.5 1 calc R . . I 2
H30D H 0.9931 0.4824 0.5779 0.123 Uiso 0.5 1 calc R . . I 2
C31' C 0.9478(17) 0.413(2) 0.595(2) 0.132(10) Uani 0.5 1 d D U . I 2
H31D H 0.9727 0.3658 0.6180 0.198 Uiso 0.5 1 calc GR . . I 2
H31E H 0.9202 0.3922 0.5496 0.198 Uiso 0.5 1 calc GR . . I 2
H31F H 0.9364 0.4275 0.6227 0.198 Uiso 0.5 1 calc GR . . I 2
C32 C 1.0338(5) 0.7009(12) 0.7459(9) 0.094(5) Uani 1 1 d . . . . .
H32A H 1.0562 0.6607 0.7441 0.112 Uiso 1 1 calc R . . I .
H32B H 1.0539 0.7384 0.7879 0.112 Uiso 1 1 calc R . . . .
C33 C 1.0072(5) 0.7628(12) 0.6830(8) 0.094(5) Uani 1 1 d D . . . .
H33A H 0.9876 0.8080 0.6869 0.113 Uiso 0.5 1 calc R . . J 1
H33B H 0.9846 0.7265 0.6410 0.113 Uiso 0.5 1 calc R . . J 1
H33C H 0.9934 0.8152 0.6914 0.113 Uiso 0.5 1 calc R . . K 2
H33D H 0.9797 0.7292 0.6428 0.113 Uiso 0.5 1 calc R . . K 2
C34 C 1.0445(13) 0.811(5) 0.678(2) 0.125(9) Uani 0.5 1 d D U . L 1
H34A H 1.0708 0.7704 0.6873 0.150 Uiso 0.5 1 calc R . . L 1
H34B H 1.0588 0.8653 0.7078 0.150 Uiso 0.5 1 calc R . . L 1
C35 C 1.0084(15) 0.836(3) 0.601(2) 0.123(10) Uani 0.5 1 d D U . L 1
H35A H 1.0249 0.8315 0.5796 0.185 Uiso 0.5 1 calc GR . . L 1
H35B H 0.9970 0.8986 0.5968 0.185 Uiso 0.5 1 calc GR . . L 1
H35C H 0.9805 0.7948 0.5785 0.185 Uiso 0.5 1 calc GR . . L 1
C34' C 1.0418(14) 0.797(4) 0.667(3) 0.123(9) Uani 0.5 1 d D U . L 2
H34C H 1.0523 0.7420 0.6560 0.147 Uiso 0.5 1 calc R . . L 2
H34D H 1.0711 0.8195 0.7115 0.147 Uiso 0.5 1 calc R . . L 2
C35' C 1.0298(17) 0.868(3) 0.613(2) 0.123(10) Uani 0.5 1 d D U . L 2
H35D H 1.0195 0.8376 0.5706 0.185 Uiso 0.5 1 calc GR . . L 2
H35E H 1.0589 0.9048 0.6304 0.185 Uiso 0.5 1 calc GR . . L 2
H35F H 1.0033 0.9072 0.6037 0.185 Uiso 0.5 1 calc GR . . L 2
C36 C 0.2384(6) 0.3395(8) 1.0323(7) 0.067(4) Uani 1 1 d . . . . .
C37 C 0.1856(4) 0.3300(8) 0.9840(6) 0.057(3) Uani 1 1 d . . . . .
H37A H 0.1723 0.3785 0.9498 0.085 Uiso 1 1 calc GR . . . .
H37B H 0.1714 0.3338 1.0088 0.085 Uiso 1 1 calc GR . . . .
H37C H 0.1776 0.2712 0.9609 0.085 Uiso 1 1 calc GR . . . .

loop_
_atom_site_aniso_label
_atom_site_aniso_U_11
_atom_site_aniso_U_22
_atom_site_aniso_U_33
_atom_site_aniso_U_23
_atom_site_aniso_U_13
_atom_site_aniso_U_12
Mo1 0.0310(4) 0.0253(4) 0.0231(4) -0.0040(3) 0.0206(3) -0.0043(3)
Mn1 0.0158(8) 0.0160(8) 0.0143(8) -0.0004(6) 0.0095(7) -0.0006(7)
Mo2 0.0212(4) 0.0213(4) 0.0193(4) -0.0042(3) 0.0119(3) -0.0031(3)
Mo3 0.0209(4) 0.0260(4) 0.0227(4) -0.0016(3) 0.0150(3) -0.0050(3)
Br1 0.0955(11) 0.0445(8) 0.0902(10) 0.0193(7) 0.0554(9) 0.0128(7)
Br2 0.0810(11) 0.1136(15) 0.0648(10) 0.0249(9) 0.0151(8) 0.0254(10)
O1 0.041(4) 0.035(4) 0.025(3) -0.001(3) 0.019(3) -0.008(3)
O 0.028(4) 0.046(5) 0.075(6) 0.022(4) 0.014(4) 0.001(4)
O2 0.036(3) 0.037(4) 0.042(4) -0.010(3) 0.031(3) -0.007(3)
O3 0.025(3) 0.021(3) 0.024(3) -0.003(2) 0.017(3) -0.002(2)
O4 0.021(3) 0.017(3) 0.027(3) 0.005(2) 0.015(3) 0.004(2)
O5 0.030(3) 0.045(4) 0.020(3) -0.005(3) 0.012(3) 0.002(3)
O6 0.037(4) 0.025(3) 0.044(4) -0.009(3) 0.027(3) -0.010(3)
O7 0.015(3) 0.020(3) 0.019(3) 0.003(2) 0.009(2) 0.003(2)
O8 0.020(3) 0.029(3) 0.020(3) -0.004(2) 0.012(2) -0.005(2)
O9 0.026(3) 0.017(3) 0.020(3) -0.001(2) 0.013(2) -0.001(2)
O10 0.027(3) 0.047(4) 0.036(3) -0.001(3) 0.022(3) -0.001(3)
O11 0.024(3) 0.026(3) 0.022(3) 0.002(2) 0.015(3) -0.003(2)
O12 0.039(4) 0.031(3) 0.032(3) -0.004(3) 0.023(3) -0.012(3)
N1 0.024(4) 0.022(4) 0.035(4) 0.009(3) 0.014(3) 0.008(3)
N2 0.085(7) 0.041(5) 0.050(5) -0.017(4) 0.053(5) -0.010(5)
N3 0.011(7) 0.076(12) 0.145(18) 0.000 -0.008(9) 0.000
N4 0.097(10) 0.049(7) 0.084(9) 0.003(6) 0.031(8) -0.021(7)
C1 0.037(6) 0.040(6) 0.047(6) 0.009(5) 0.023(5) 0.002(5)
C2 0.045(6) 0.030(6) 0.058(7) 0.011(5) 0.029(6) 0.007(5)
C3 0.043(6) 0.049(7) 0.055(7) 0.014(6) 0.017(6) 0.003(5)
C4 0.061(8) 0.070(10) 0.060(8) 0.020(7) 0.023(7) 0.021(7)
C5 0.074(10) 0.067(10) 0.078(10) 0.033(8) 0.039(8) 0.027(8)
C6 0.061(8) 0.060(8) 0.066(8) 0.024(7) 0.037(7) 0.022(7)
C7 0.063(8) 0.045(7) 0.059(7) 0.013(6) 0.035(6) 0.009(6)
C8 0.021(4) 0.019(4) 0.025(4) 0.006(3) 0.012(4) 0.008(3)
C9 0.027(4) 0.022(4) 0.024(4) 0.006(3) 0.014(4) 0.005(4)
C10 0.031(5) 0.024(5) 0.033(5) 0.010(4) 0.022(4) 0.013(4)
C11 0.026(4) 0.017(4) 0.026(4) 0.004(3) 0.017(4) 0.003(3)
C12 0.087(10) 0.066(9) 0.068(8) -0.029(7) 0.059(8) -0.020(7)
C13 0.086(7) 0.088(8) 0.084(7) -0.011(6) 0.061(5) -0.006(6)
C14 0.089(7) 0.090(7) 0.088(6) -0.011(5) 0.058(5) -0.007(6)
C15 0.108(11) 0.112(11) 0.109(11) -0.016(10) 0.049(9) -0.004(10)
C13' 0.087(7) 0.088(8) 0.083(7) -0.011(6) 0.061(5) -0.007(6)
C14' 0.086(7) 0.091(7) 0.088(6) -0.013(5) 0.061(5) -0.007(5)
C15' 0.088(10) 0.101(11) 0.094(10) -0.019(9) 0.063(8) -0.003(9)
C16 0.107(10) 0.046(7) 0.060(7) -0.007(6) 0.069(8) 0.005(7)
C17 0.174(17) 0.041(7) 0.082(10) -0.007(7) 0.095(12) 0.008(9)
C18 0.183(19) 0.056(9) 0.104(12) 0.022(9) 0.113(14) 0.032(11)
C19 0.19(2) 0.067(11) 0.087(12) 0.024(9) 0.077(14) 0.067(13)
C20 0.071(8) 0.049(7) 0.055(7) -0.016(5) 0.052(6) -0.007(6)
C21 0.079(9) 0.069(9) 0.057(7) -0.028(6) 0.051(7) -0.016(7)
C22 0.097(11) 0.084(11) 0.080(10) -0.032(9) 0.070(10) -0.027(9)
C23 0.08(2) 0.12(3) 0.068(18) -0.025(19) 0.051(17) -0.03(2)
C23' 0.14(3) 0.18(4) 0.22(4) -0.16(4) 0.17(3) -0.13(3)
C24 0.081(9) 0.059(8) 0.054(7) -0.015(6) 0.049(7) 0.002(7)
C25 0.093(10) 0.080(10) 0.049(7) -0.012(7) 0.044(8) 0.005(8)
C26 0.129(15) 0.113(15) 0.079(11) 0.032(10) 0.067(11) 0.056(12)
C27 0.133(18) 0.116(17) 0.111(15) 0.029(13) 0.062(14) 0.034(14)
C28 0.038(8) 0.108(15) 0.135(16) -0.034(12) -0.008(9) 0.016(9)
C29 0.103(8) 0.104(9) 0.114(9) -0.002(7) 0.059(6) 0.011(6)
C30 0.102(8) 0.105(8) 0.116(8) -0.002(6) 0.062(6) 0.013(6)
C31 0.124(13) 0.137(14) 0.134(13) 0.005(12) 0.070(10) 0.004(12)
C29' 0.098(8) 0.105(8) 0.113(8) -0.001(6) 0.062(6) 0.011(6)
C30' 0.094(8) 0.105(9) 0.115(9) -0.008(6) 0.066(6) 0.020(6)
C31' 0.119(12) 0.125(12) 0.130(12) 0.003(11) 0.064(9) 0.009(10)
C32 0.032(7) 0.109(13) 0.104(12) -0.008(10) 0.023(8) 0.018(8)
C33 0.062(9) 0.108(14) 0.068(10) -0.010(9) 0.016(8) 0.024(9)
C34 0.127(10) 0.129(11) 0.119(10) -0.007(7) 0.075(7) 0.013(7)
C35 0.125(13) 0.130(13) 0.121(12) -0.010(10) 0.077(10) 0.008(10)
C34' 0.126(10) 0.129(11) 0.118(10) -0.009(7) 0.076(7) 0.015(7)
C35' 0.128(13) 0.130(13) 0.120(12) -0.011(10) 0.078(10) 0.013(10)
C36 0.096(11) 0.027(6) 0.067(8) 0.005(6) 0.044(9) -0.006(7)
C37 0.066(8) 0.042(7) 0.059(7) 0.005(6) 0.036(7) 0.001(6)

loop_
_atom_type_symbol
_atom_type_description
_atom_type_scat_dispersion_real
_atom_type_scat_dispersion_imag
_atom_type_scat_source
C C 0.0033 0.0016 'International Tables Vol C Tables 4.2.6.8 and 6.1.1.4'
H H 0.0000 0.0000 'International Tables Vol C Tables 4.2.6.8 and 6.1.1.4'
Br Br -0.2901 2.4595 'International Tables Vol C Tables 4.2.6.8 and 6.1.1.4'
Mn Mn 0.3368 0.7283 'International Tables Vol C Tables 4.2.6.8 and 6.1.1.4'
Mo Mo -1.6832 0.6857 'International Tables Vol C Tables 4.2.6.8 and 6.1.1.4'
N N 0.0061 0.0033 'International Tables Vol C Tables 4.2.6.8 and 6.1.1.4'
O O 0.0106 0.0060 'International Tables Vol C Tables 4.2.6.8 and 6.1.1.4'

loop_
_geom_angle_atom_site_label_1
_geom_angle_atom_site_label_2
_geom_angle_atom_site_label_3
_geom_angle
_geom_angle_site_symmetry_1
_geom_angle_site_symmetry_3
O1 Mo1 O3 102.2(3) . .
O1 Mo1 O4 91.9(3) . .
O1 Mo1 O9 161.3(3) . 7_567
O1 Mo1 O11 98.5(3) . 7_567
O2 Mo1 O1 105.4(3) . .
O2 Mo1 O3 99.0(3) . .
O2 Mo1 O4 161.5(2) . .
O2 Mo1 O9 92.1(2) . 7_567
O2 Mo1 O11 102.9(3) . 7_567
O3 Mo1 O4 70.4(2) . .
O3 Mo1 O9 81.1(2) . 7_567
O9 Mo1 O4 71.63(18) 7_567 .
O11 Mo1 O3 144.5(2) 7_567 .
O11 Mo1 O4 80.4(2) 7_567 .
O11 Mo1 O9 70.6(2) 7_567 7_567
O4 Mn1 O4 180.0(3) . 7_567
O4 Mn1 O9 87.9(2) . 7_567
O4 Mn1 O9 92.1(2) 7_567 7_567
O4 Mn1 O9 92.1(2) . .
O4 Mn1 O9 87.9(2) 7_567 .
O7 Mn1 O4 93.2(2) . 7_567
O7 Mn1 O4 86.8(2) . .
O7 Mn1 O4 93.2(2) 7_567 .
O7 Mn1 O4 86.8(2) 7_567 7_567
O7 Mn1 O7 180.0 . 7_567
O7 Mn1 O9 91.8(2) . 7_567
O7 Mn1 O9 91.8(2) 7_567 .
O7 Mn1 O9 88.2(2) 7_567 7_567
O7 Mn1 O9 88.2(2) . .
O9 Mn1 O9 180.0 7_567 .
O3 Mo2 O4 71.7(2) . .
O3 Mo2 O7 80.4(2) . .
O3 Mo2 O8 145.0(2) . .
O4 Mo2 O7 69.65(18) . .
O5 Mo2 O3 102.2(3) . .
O5 Mo2 O4 94.2(3) . .
O5 Mo2 O7 162.2(3) . .
O5 Mo2 O8 99.3(3) . .
O6 Mo2 O3 98.7(3) . .
O6 Mo2 O4 159.6(3) . .
O6 Mo2 O5 105.5(3) . .
O6 Mo2 O7 91.3(2) . .
O6 Mo2 O8 101.8(3) . .
O8 Mo2 O4 79.5(2) . .
O8 Mo2 O7 71.1(2) . .
O8 Mo3 O7 70.8(2) . .
O8 Mo3 O9 81.5(2) . .
O8 Mo3 O11 145.0(2) . .
O9 Mo3 O7 71.30(18) . .
O10 Mo3 O7 161.5(3) . .
O10 Mo3 O8 99.2(3) . .
O10 Mo3 O9 92.1(3) . .
O10 Mo3 O11 103.4(3) . .
O10 Mo3 O12 105.7(3) . .
O11 Mo3 O7 79.6(2) . .
O11 Mo3 O9 71.4(2) . .
O12 Mo3 O7 91.9(2) . .
O12 Mo3 O8 102.7(3) . .
O12 Mo3 O9 160.6(3) . .
O12 Mo3 O11 96.5(3) . .
Mo2 O3 Mo1 122.2(3) . .
Mn1 O4 Mo1 100.4(2) . .
Mn1 O4 Mo2 101.7(2) . .
Mo2 O4 Mo1 90.60(19) . .
C9 O4 Mo1 121.4(4) . .
C9 O4 Mn1 116.3(5) . .
C9 O4 Mo2 121.6(5) . .
Mn1 O7 Mo2 101.8(2) . .
Mn1 O7 Mo3 100.4(2) . .
Mo2 O7 Mo3 89.61(17) . .
C11 O7 Mn1 117.0(4) 7_567 .
C11 O7 Mo2 121.4(4) 7_567 .
C11 O7 Mo3 121.5(4) 7_567 .
Mo2 O8 Mo3 122.7(3) . .
Mn1 O9 Mo1 100.1(2) . 7_567
Mn1 O9 Mo3 100.1(2) . .
Mo3 O9 Mo1 90.90(18) . 7_567
C10 O9 Mo1 122.5(5) . 7_567
C10 O9 Mn1 116.6(4) . .
C10 O9 Mo3 121.3(5) . .
Mo1 O11 Mo3 121.5(3) 7_567 .
C1 N1 H1 114(6) . .
C1 N1 C8 125.1(8) . .
C8 N1 H1 120(6) . .
C12 N2 C16 110.7(9) . .
C12 N2 C24 110.9(10) . .
C20 N2 C12 107.7(7) . .
C20 N2 C16 111.3(9) . .
C20 N2 C24 111.0(9) . .
C24 N2 C16 105.4(8) . .
C28 N3 C28 112.2(19) . 2_756
C32 N3 C28 108.7(11) . .
C32 N3 C28 107.6(8) . 2_756
C32 N3 C28 107.6(8) 2_756 .
C32 N3 C28 108.7(11) 2_756 2_756
C32 N3 C32 112.0(17) . 2_756
O C1 N1 123.9(9) . .
O C1 C2 119.7(9) . .
N1 C1 C2 116.4(9) . .
C3 C2 C1 116.0(10) . .
C7 C2 C1 125.4(10) . .
C7 C2 C3 118.7(10) . .
C2 C3 H3 120.5 . .
C4 C3 C2 118.9(12) . .
C4 C3 H3 120.5 . .
C3 C4 Br2 118.8(11) . .
C3 C4 C5 122.4(13) . .
C5 C4 Br2 118.8(10) . .
C4 C5 H5 121.4 . .
C6 C5 C4 117.2(12) . .
C6 C5 H5 121.4 . .
C5 C6 Br1 119.2(10) . .
C5 C6 C7 122.1(14) . .
C7 C6 Br1 118.7(10) . .
C2 C7 H7 119.6 . .
C6 C7 C2 120.7(12) . .
C6 C7 H7 119.6 . .
N1 C8 C9 107.0(6) . .
N1 C8 C10 107.9(6) . .
N1 C8 C11 103.2(6) . .
C9 C8 C10 114.2(7) . .
C9 C8 C11 112.4(7) . .
C10 C8 C11 111.4(7) . .
O4 C9 C8 113.0(6) . .
O4 C9 H9A 109.0 . .
O4 C9 H9B 109.0 . .
C8 C9 H9A 109.0 . .
C8 C9 H9B 109.0 . .
H9A C9 H9B 107.8 . .
O9 C10 C8 112.1(6) . .
O9 C10 H10A 109.2 . .
O9 C10 H10B 109.2 . .
C8 C10 H10A 109.2 . .
C8 C10 H10B 109.2 . .
H10A C10 H10B 107.9 . .
O7 C11 C8 114.0(6) 7_567 .
O7 C11 H11A 108.8 7_567 .
O7 C11 H11B 108.8 7_567 .
C8 C11 H11A 108.8 . .
C8 C11 H11B 108.8 . .
H11A C11 H11B 107.7 . .
N2 C12 H12A 108.5 . .
N2 C12 H12B 108.5 . .
N2 C12 H12C 107.9 . .
N2 C12 H12D 107.9 . .
N2 C12 C13 115.0(13) . .
N2 C12 C13' 117.7(13) . .
H12A C12 H12B 107.5 . .
H12C C12 H12D 107.2 . .
C13 C12 H12A 108.5 . .
C13 C12 H12B 108.5 . .
C13' C12 H12C 107.9 . .
C13' C12 H12D 107.9 . .
C12 C13 H13A 111.4 . .
C12 C13 H13B 111.4 . .
C12 C13 C14 102.1(18) . .
H13A C13 H13B 109.2 . .
C14 C13 H13A 111.4 . .
C14 C13 H13B 111.4 . .
C13 C14 H14A 108.3 . .
C13 C14 H14B 108.3 . .
H14A C14 H14B 107.4 . .
C15 C14 C13 116(3) . .
C15 C14 H14A 108.3 . .
C15 C14 H14B 108.3 . .
C14 C15 H15A 109.5 . .
C14 C15 H15B 109.5 . .
C14 C15 H15C 109.5 . .
H15A C15 H15B 109.5 . .
H15A C15 H15C 109.5 . .
H15B C15 H15C 109.5 . .
C12 C13' H13C 108.7 . .
C12 C13' H13D 108.7 . .
C12 C13' C14' 114(2) . .
H13C C13' H13D 107.6 . .
C14' C13' H13C 108.7 . .
C14' C13' H13D 108.7 . .
C13' C14' H14C 114.1 . .
C13' C14' H14D 114.1 . .
H14C C14' H14D 111.3 . .
C15' C14' C13' 87(2) . .
C15' C14' H14C 114.1 . .
C15' C14' H14D 114.1 . .
C14' C15' H15D 109.5 . .
C14' C15' H15E 109.5 . .
C14' C15' H15F 109.5 . .
H15D C15' H15E 109.5 . .
H15D C15' H15F 109.5 . .
H15E C15' H15F 109.5 . .
N2 C16 H16A 108.3 . .
N2 C16 H16B 108.3 . .
N2 C16 C17 116.0(9) . .
H16A C16 H16B 107.4 . .
C17 C16 H16A 108.3 . .
C17 C16 H16B 108.3 . .
C16 C17 H17A 109.3 . .
C16 C17 H17B 109.3 . .
H17A C17 H17B 108.0 . .
C18 C17 C16 111.4(10) . .
C18 C17 H17A 109.3 . .
C18 C17 H17B 109.3 . .
C17 C18 H18A 109.0 . .
C17 C18 H18B 109.0 . .
C17 C18 C19 113.1(14) . .
H18A C18 H18B 107.8 . .
C19 C18 H18A 109.0 . .
C19 C18 H18B 109.0 . .
C18 C19 H19A 109.5 . .
C18 C19 H19B 109.5 . .
C18 C19 H19C 109.5 . .
H19A C19 H19B 109.5 . .
H19A C19 H19C 109.5 . .
H19B C19 H19C 109.5 . .
N2 C20 H20A 108.3 . .
N2 C20 H20B 108.3 . .
N2 C20 C21 115.9(8) . .
H20A C20 H20B 107.4 . .
C21 C20 H20A 108.3 . .
C21 C20 H20B 108.3 . .
C20 C21 H21A 109.5 . .
C20 C21 H21B 109.5 . .
C20 C21 C22 110.6(9) . .
H21A C21 H21B 108.1 . .
C22 C21 H21A 109.5 . .
C22 C21 H21B 109.5 . .
C21 C22 H22A 109.4 . .
C21 C22 H22B 109.4 . .
C21 C22 H22C 108.7 . .
C21 C22 H22D 108.7 . .
H22A C22 H22B 108.0 . .
H22C C22 H22D 107.6 . .
C23 C22 C21 111.3(16) . .
C23 C22 H22A 109.4 . .
C23 C22 H22B 109.4 . .
C23' C22 C21 114.3(15) . .
C23' C22 H22C 108.7 . .
C23' C22 H22D 108.7 . .
C22 C23 H23A 109.5 . .
C22 C23 H23B 109.5 . .
C22 C23 H23C 109.5 . .
H23A C23 H23B 109.5 . .
H23A C23 H23C 109.5 . .
H23B C23 H23C 109.5 . .
C22 C23' H23D 109.5 . .
C22 C23' H23E 109.5 . .
C22 C23' H23F 109.5 . .
H23D C23' H23E 109.5 . .
H23D C23' H23F 109.5 . .
H23E C23' H23F 109.5 . .
N2 C24 H24A 108.4 . .
N2 C24 H24B 108.4 . .
N2 C24 C25 115.4(9) . .
H24A C24 H24B 107.5 . .
C25 C24 H24A 108.4 . .
C25 C24 H24B 108.4 . .
C24 C25 H25A 109.5 . .
C24 C25 H25B 109.5 . .
H25A C25 H25B 108.1 . .
C26 C25 C24 110.7(11) . .
C26 C25 H25A 109.5 . .
C26 C25 H25B 109.5 . .
C25 C26 H26A 108.6 . .
C25 C26 H26B 108.6 . .
H26A C26 H26B 107.5 . .
C27 C26 C25 114.8(15) . .
C27 C26 H26A 108.6 . .
C27 C26 H26B 108.6 . .
C26 C27 H27A 109.5 . .
C26 C27 H27B 109.5 . .
C26 C27 H27C 109.5 . .
H27A C27 H27B 109.5 . .
H27A C27 H27C 109.5 . .
H27B C27 H27C 109.5 . .
N3 C28 H28A 110.3 . .
N3 C28 H28B 110.3 . .
N3 C28 H28C 108.7 . .
N3 C28 H28D 108.7 . .
N3 C28 C29' 114.4(14) . .
H28A C28 H28B 108.6 . .
H28C C28 H28D 107.6 . .
C29 C28 N3 106.9(14) . .
C29 C28 H28A 110.3 . .
C29 C28 H28B 110.3 . .
C29' C28 H28C 108.7 . .
C29' C28 H28D 108.7 . .
C28 C29 H29A 111.6 . .
C28 C29 H29B 111.6 . .
C28 C29 C30 101(2) . .
H29A C29 H29B 109.4 . .
C30 C29 H29A 111.6 . .
C30 C29 H29B 111.6 . .
C29 C30 H30A 109.9 . .
C29 C30 H30B 109.9 . .
C29 C30 C31 109.0(10) . .
H30A C30 H30B 108.3 . .
C31 C30 H30A 109.9 . .
C31 C30 H30B 109.9 . .
C30 C31 H31A 109.5 . .
C30 C31 H31B 109.5 . .
C30 C31 H31C 109.5 . .
H31A C31 H31B 109.5 . .
H31A C31 H31C 109.5 . .
H31B C31 H31C 109.5 . .
C28 C29' H29C 107.1 . .
C28 C29' H29D 107.1 . .
H29C C29' H29D 106.8 . .
C30' C29' C28 121(2) . .
C30' C29' H29C 107.1 . .
C30' C29' H29D 107.1 . .
C29' C30' H30C 110.1 . .
C29' C30' H30D 110.1 . .
H30C C30' H30D 108.4 . .
C31' C30' C29' 107.9(10) . .
C31' C30' H30C 110.1 . .
C31' C30' H30D 110.1 . .
C30' C31' H31D 109.5 . .
C30' C31' H31E 109.5 . .
C30' C31' H31F 109.5 . .
H31D C31' H31E 109.5 . .
H31D C31' H31F 109.5 . .
H31E C31' H31F 109.5 . .
N3 C32 H32A 109.1 . .
N3 C32 H32B 109.1 . .
N3 C32 C33 112.5(11) . .
H32A C32 H32B 107.8 . .
C33 C32 H32A 109.1 . .
C33 C32 H32B 109.1 . .
C32 C33 H33A 109.7 . .
C32 C33 H33B 109.7 . .
C32 C33 H33C 109.4 . .
C32 C33 H33D 109.4 . .
C32 C33 C34 110(2) . .
C32 C33 C34' 111(2) . .
H33A C33 H33B 108.2 . .
H33C C33 H33D 108.0 . .
C34 C33 H33A 109.7 . .
C34 C33 H33B 109.7 . .
C34' C33 H33C 109.4 . .
C34' C33 H33D 109.4 . .
C33 C34 H34A 112.5 . .
C33 C34 H34B 112.5 . .
C33 C34 C35 96(3) . .
H34A C34 H34B 110.0 . .
C35 C34 H34A 112.5 . .
C35 C34 H34B 112.5 . .
C34 C35 H35A 109.5 . .
C34 C35 H35B 109.5 . .
C34 C35 H35C 109.5 . .
H35A C35 H35B 109.5 . .
H35A C35 H35C 109.5 . .
H35B C35 H35C 109.5 . .
C33 C34' H34C 105.7 . .
C33 C34' H34D 105.8 . .
C33 C34' C35' 126(4) . .
H34C C34' H34D 106.2 . .
C35' C34' H34C 105.7 . .
C35' C34' H34D 105.8 . .
C34' C35' H35D 109.5 . .
C34' C35' H35E 109.5 . .
C34' C35' H35F 109.5 . .
H35D C35' H35E 109.5 . .
H35D C35' H35F 109.5 . .
H35E C35' H35F 109.5 . .
N4 C36 C37 176.7(16) . .
C36 C37 H37A 109.5 . .
C36 C37 H37B 109.5 . .
C36 C37 H37C 109.5 . .
H37A C37 H37B 109.5 . .
H37A C37 H37C 109.5 . .
H37B C37 H37C 109.5 . .

loop_
_geom_bond_atom_site_label_1
_geom_bond_atom_site_label_2
_geom_bond_distance
_geom_bond_site_symmetry_2
Mo1 O1 1.704(6) .
Mo1 O2 1.691(6) .
Mo1 O3 1.924(5) .
Mo1 O4 2.388(5) .
Mo1 O9 2.368(5) 7_567
Mo1 O11 1.915(6) 7_567
Mn1 O4 1.990(5) 7_567
Mn1 O4 1.990(5) .
Mn1 O7 1.936(5) 7_567
Mn1 O7 1.936(5) .
Mn1 O9 2.020(5) 7_567
Mn1 O9 2.020(5) .
Mo2 O3 1.915(5) .
Mo2 O4 2.340(6) .
Mo2 O5 1.702(6) .
Mo2 O6 1.697(6) .
Mo2 O7 2.386(5) .
Mo2 O8 1.918(5) .
Mo3 O7 2.396(5) .
Mo3 O8 1.921(5) .
Mo3 O9 2.329(5) .
Mo3 O10 1.694(6) .
Mo3 O11 1.923(5) .
Mo3 O12 1.710(6) .
Br1 C6 1.919(14) .
Br2 C4 1.933(13) .
O C1 1.220(12) .
O4 C9 1.449(9) .
O7 C11 1.427(9) 7_567
O9 Mo1 2.368(5) 7_567
O9 C10 1.438(9) .
O11 Mo1 1.915(6) 7_567
N1 H1 0.898(10) .
N1 C1 1.358(12) .
N1 C8 1.491(10) .
N2 C12 1.512(14) .
N2 C16 1.516(13) .
N2 C20 1.506(13) .
N2 C24 1.513(15) .
N3 C28 1.547(19) .
N3 C28 1.547(19) 2_756
N3 C32 1.476(19) .
N3 C32 1.476(19) 2_756
N4 C36 1.214(18) .
C1 C2 1.496(14) .
C2 C3 1.393(15) .
C2 C7 1.369(16) .
C3 H3 0.9500 .
C3 C4 1.372(17) .
C4 C5 1.38(2) .
C5 H5 0.9500 .
C5 C6 1.359(19) .
C6 C7 1.362(16) .
C7 H7 0.9500 .
C8 C9 1.524(12) .
C8 C10 1.543(11) .
C8 C11 1.544(11) .
C9 H9A 0.9900 .
C9 H9B 0.9900 .
C10 H10A 0.9900 .
C10 H10B 0.9900 .
C11 O7 1.427(9) 7_567
C11 H11A 0.9900 .
C11 H11B 0.9900 .
C12 H12A 0.9900 .
C12 H12B 0.9900 .
C12 H12C 0.9900 .
C12 H12D 0.9900 .
C12 C13 1.543(10) .
C12 C13' 1.538(10) .
C13 H13A 0.9900 .
C13 H13B 0.9900 .
C13 C14 1.544(10) .
C14 H14A 0.9900 .
C14 H14B 0.9900 .
C14 C15 1.534(10) .
C15 H15A 0.9800 .
C15 H15B 0.9800 .
C15 H15C 0.9800 .
C13' H13C 0.9900 .
C13' H13D 0.9900 .
C13' C14' 1.551(10) .
C14' H14C 0.9900 .
C14' H14D 0.9900 .
C14' C15' 1.543(10) .
C15' H15D 0.9800 .
C15' H15E 0.9800 .
C15' H15F 0.9800 .
C16 H16A 0.9900 .
C16 H16B 0.9900 .
C16 C17 1.535(18) .
C17 H17A 0.9900 .
C17 H17B 0.9900 .
C17 C18 1.494(19) .
C18 H18A 0.9900 .
C18 H18B 0.9900 .
C18 C19 1.51(3) .
C19 H19A 0.9800 .
C19 H19B 0.9800 .
C19 H19C 0.9800 .
C20 H20A 0.9900 .
C20 H20B 0.9900 .
C20 C21 1.509(16) .
C21 H21A 0.9900 .
C21 H21B 0.9900 .
C21 C22 1.520(17) .
C22 H22A 0.9900 .
C22 H22B 0.9900 .
C22 H22C 0.9900 .
C22 H22D 0.9900 .
C22 C23 1.42(3) .
C22 C23' 1.42(3) .
C23 H23A 0.9800 .
C23 H23B 0.9800 .
C23 H23C 0.9800 .
C23' H23D 0.9800 .
C23' H23E 0.9800 .
C23' H23F 0.9800 .
C24 H24A 0.9900 .
C24 H24B 0.9900 .
C24 C25 1.523(17) .
C25 H25A 0.9900 .
C25 H25B 0.9900 .
C25 C26 1.50(2) .
C26 H26A 0.9900 .
C26 H26B 0.9900 .
C26 C27 1.45(2) .
C27 H27A 0.9800 .
C27 H27B 0.9800 .
C27 H27C 0.9800 .
C28 H28A 0.9900 .
C28 H28B 0.9900 .
C28 H28C 0.9900 .
C28 H28D 0.9900 .
C28 C29 1.529(10) .
C28 C29' 1.558(10) .
C29 H29A 0.9900 .
C29 H29B 0.9900 .
C29 C30 1.538(10) .
C30 H30A 0.9900 .
C30 H30B 0.9900 .
C30 C31 1.542(10) .
C31 H31A 0.9800 .
C31 H31B 0.9800 .
C31 H31C 0.9800 .
C29' H29C 0.9900 .
C29' H29D 0.9900 .
C29' C30' 1.551(10) .
C30' H30C 0.9900 .
C30' H30D 0.9900 .
C30' C31' 1.547(10) .
C31' H31D 0.9800 .
C31' H31E 0.9800 .
C31' H31F 0.9800 .
C32 H32A 0.9900 .
C32 H32B 0.9900 .
C32 C33 1.53(2) .
C33 H33A 0.9900 .
C33 H33B 0.9900 .
C33 H33C 0.9900 .
C33 H33D 0.9900 .
C33 C34 1.537(10) .
C33 C34' 1.533(10) .
C34 H34A 0.9900 .
C34 H34B 0.9900 .
C34 C35 1.540(10) .
C35 H35A 0.9800 .
C35 H35B 0.9800 .
C35 H35C 0.9800 .
C34' H34C 0.9900 .
C34' H34D 0.9900 .
C34' C35' 1.541(10) .
C35' H35D 0.9800 .
C35' H35E 0.9800 .
C35' H35F 0.9800 .
C36 C37 1.453(19) .
C37 H37A 0.9800 .
C37 H37B 0.9800 .
C37 H37C 0.9800 .

loop_
_geom_hbond_atom_site_label_D
_geom_hbond_atom_site_label_H
_geom_hbond_atom_site_label_A
_geom_hbond_distance_DH
_geom_hbond_distance_HA
_geom_hbond_distance_DA
_geom_hbond_angle_DHA
_geom_hbond_site_symmetry_A
N1 H1 N4 0.898(10) 2.38(4) 3.234(14) 159(8) 7_567
C7 H7 N4 0.95 2.50 3.388(19) 154.8 7_567
C9 H9A O 0.99 2.47 3.082(11) 119.9 .
C10 H10B O 0.99 2.42 3.045(11) 120.2 .
C12 H12C O11 0.99 2.63 3.300(12) 125.3 6_565
C13 H13B Br1 0.99 3.09 4.05(3) 163.7 1_545
C16 H16B O3 0.99 2.50 3.352(12) 144.3 .
C20 H20B O11 0.99 2.62 3.137(11) 112.8 6_565
C24 H24A O1 0.99 2.44 3.398(14) 163.4 .
C24 H24B O5 0.99 2.59 3.189(12) 119.0 .
C28 H28C O8 0.99 2.30 3.158(15) 144.2 2_656
C32 H32A O5 0.99 2.33 3.219(14) 148.5 1_655
C32 H32B O 0.99 2.54 3.33(2) 136.1 1_655
C33 H33A O 0.99 2.56 3.542(18) 170.2 2_656
C37 H37A O6 0.98 2.38 3.304(13) 157.0 .
C37 H37C N4 0.98 2.58 3.374(19) 138.3 7_557

loop_
_geom_torsion_atom_site_label_1
_geom_torsion_atom_site_label_2
_geom_torsion_atom_site_label_3
_geom_torsion_atom_site_label_4
_geom_torsion
_geom_torsion_site_symmetry_1
_geom_torsion_site_symmetry_4
Mo1 O4 C9 C8 -123.0(6) . .
Mo1 O9 C10 C8 124.3(6) 7_567 .
Mn1 O4 C9 C8 -0.6(8) . .
Mn1 O9 C10 C8 0.8(9) . .
Mo2 O4 C9 C8 124.1(6) . .
Mo3 O9 C10 C8 -121.6(6) . .
Br1 C6 C7 C2 -178.7(9) . .
Br2 C4 C5 C6 -179.6(11) . .
O C1 C2 C3 -19.2(16) . .
O C1 C2 C7 160.0(12) . .
N1 C1 C2 C3 159.7(10) . .
N1 C1 C2 C7 -21.1(16) . .
N1 C8 C9 O4 175.7(6) . .
N1 C8 C10 O9 -176.7(7) . .
N1 C8 C11 O7 -179.3(6) . 7_567
N2 C12 C13 C14 -169(2) . .
N2 C12 C13' C14' 159(2) . .
N2 C16 C17 C18 176.5(13) . .
N2 C20 C21 C22 170.4(11) . .
N2 C24 C25 C26 179.2(13) . .
N3 C28 C29 C30 -170.4(18) . .
N3 C28 C29' C30' -176(2) . .
N3 C32 C33 C34 -174(3) . .
N3 C32 C33 C34' -162(3) . .
C1 N1 C8 C9 59.5(11) . .
C1 N1 C8 C10 -63.8(11) . .
C1 N1 C8 C11 178.2(8) . .
C1 C2 C3 C4 -179.1(12) . .
C1 C2 C7 C6 -179.9(11) . .
C2 C3 C4 Br2 178.6(9) . .
C2 C3 C4 C5 -2(2) . .
C3 C2 C7 C6 -0.7(18) . .
C3 C4 C5 C6 1(2) . .
C4 C5 C6 Br1 178.8(11) . .
C4 C5 C6 C7 0(2) . .
C5 C6 C7 C2 0(2) . .
C7 C2 C3 C4 1.6(19) . .
C8 N1 C1 O 8.8(16) . .
C8 N1 C1 C2 -170.0(8) . .
C9 C8 C10 O9 64.5(9) . .
C9 C8 C11 O7 -64.4(9) . 7_567
C10 C8 C9 O4 -65.0(9) . .
C10 C8 C11 O7 65.2(9) . 7_567
C11 C8 C9 O4 63.1(9) . .
C11 C8 C10 O9 -64.1(9) . .
C12 N2 C16 C17 61.3(15) . .
C12 N2 C20 C21 177.1(11) . .
C12 N2 C24 C25 -64.1(14) . .
C12 C13 C14 C15 154(3) . .
C12 C13' C14' C15' 99(3) . .
C16 N2 C12 C13 70(2) . .
C16 N2 C12 C13' 49(2) . .
C16 N2 C20 C21 -61.4(13) . .
C16 N2 C24 C25 176.1(11) . .
C16 C17 C18 C19 -70.2(19) . .
C20 N2 C12 C13 -168.6(18) . .
C20 N2 C12 C13' 170.7(18) . .
C20 N2 C16 C17 -58.5(14) . .
C20 N2 C24 C25 55.5(14) . .
C20 C21 C22 C23 -84.7(19) . .
C20 C21 C22 C23' -179(3) . .
C24 N2 C12 C13 -47(2) . .
C24 N2 C12 C13' -68(2) . .
C24 N2 C16 C17 -178.8(12) . .
C24 N2 C20 C21 55.5(13) . .
C24 C25 C26 C27 -179.9(17) . .
C28 N3 C28 C29 -41.5(18) 2_756 .
C28 N3 C28 C29' -83(2) 2_756 .
C28 N3 C32 C33 58.9(17) . .
C28 N3 C32 C33 -179.4(15) 2_756 .
C28 C29 C30 C31 -92(3) . .
C28 C29' C30' C31' -58(4) . .
C32 N3 C28 C29 77(2) . .
C32 N3 C28 C29 -161(2) 2_756 .
C32 N3 C28 C29' 157(2) 2_756 .
C32 N3 C28 C29' 35(2) . .
C32 N3 C32 C33 -59.9(11) 2_756 .
C32 C33 C34 C35 160(3) . .
C32 C33 C34' C35' -173(5) . .
